data_2311219
loop_
_publ_author_name
'Mague, Joel T.'
'Mohamed, Shaaban K.'
'Akkurt, Mehmet'
'Abd El-Alaziz, Ahmed T'
'Albayati, Mustafa R.'

_publ_section_title
;
 2-((1E)-1-{2-[(2Z)-4-(4-Bromo-phen-yl)-3-phenyl-2,3-di-hydro-1,3-thia-zol-2-yl-idene]hydrazin-1-yl-idene}eth-yl)pyridin-1-ium
 bromide monohydrate.
;
_journal_coeditor_code QM2104
_journal_issue 'Pt 3'
_journal_name_full 'Acta crystallographica. Section E, Structure reports online'
_journal_page_first o328
_journal_page_last 9
_journal_paper_doi 10.1107/S160053681400347X
_journal_volume 70
_journal_year 2014
_chemical_formula_iupac 'C22 H18 Br N4 S +, Br -, H2 O'
_chemical_formula_moiety 'C22 H18 Br N4 S +, Br -, H2 O'
_chemical_formula_sum 'C22 H20 Br2 N4 O S'
_chemical_formula_weight 548.30
_chemical_name_systematic
;2-((1<i>E</i>)-1-{2-[(2<i>Z</i>)-4-(4-Bromophenyl)-3-phenyl-2,3-dihydro-1,3-thiazol-2-ylidene]hydrazin-1-ylidene}ethyl)pyridin-1-ium bromide
monohydrate
;
_space_group_IT_number 2
_space_group_name_Hall '-P 1'
_space_group_name_H-M_alt 'P -1'
_symmetry_cell_setting triclinic
_symmetry_space_group_name_Hall '-P 1'
_symmetry_space_group_name_H-M 'P -1'
_atom_sites_solution_primary direct
_atom_sites_solution_secondary difmap
_cell_angle_alpha 85.9740(10)
_cell_angle_beta 84.4380(10)
_cell_angle_gamma 79.0000(10)
_cell_formula_units_Z 2
_cell_length_a 5.5768(6)
_cell_length_b 9.2288(9)
_cell_length_c 22.574(2)
_cell_measurement_reflns_used 9919
_cell_measurement_temperature 150(2)
_cell_measurement_theta_max 29.139
_cell_measurement_theta_min 2.382
_cell_volume 1133.51(19)
_computing_cell_refinement 'SAINT (Bruker, 2013)'
_computing_data_collection 'APEX2 (Bruker, 2013)'
_computing_data_reduction 'SAINT (Bruker, 2013)'
_computing_molecular_graphics
;
ORTEP-3 for Windows (Farrugia, 2012) and DIAMOND (Brandenburg & Putz,
2012)
;
_computing_publication_material 'WinGX (Farrugia, 2012) and PLATON (Spek, 2009)'
_computing_structure_refinement 'SHELXL-2013 (Sheldrick, 2008)'
_computing_structure_solution 'SHELXS97 (Sheldrick, 2008)'
_diffrn_ambient_temperature 150(2)
_diffrn_measured_fraction_theta_full 0.992
_diffrn_measured_fraction_theta_max 0.949
_diffrn_measurement_device_type 'Bruker SMART APEX CCD'
_diffrn_measurement_method '\f and \w scans'
_diffrn_radiation_monochromator graphite
_diffrn_radiation_type MoK\a
_diffrn_radiation_wavelength 0.71073
_diffrn_reflns_av_R_equivalents 0.0375
_diffrn_reflns_av_sigmaI/netI 0.0362
_diffrn_reflns_limit_h_max 7
_diffrn_reflns_limit_h_min -7
_diffrn_reflns_limit_k_max 12
_diffrn_reflns_limit_k_min -12
_diffrn_reflns_limit_l_max 30
_diffrn_reflns_limit_l_min -30
_diffrn_reflns_number 20898
_diffrn_reflns_reduction_process
;
;
_diffrn_reflns_theta_full 28.00
_diffrn_reflns_theta_max 29.26
_diffrn_reflns_theta_min 1.82
_exptl_absorpt_coefficient_mu 3.689
_exptl_absorpt_correction_T_max 0.760
_exptl_absorpt_correction_T_min 0.390
_exptl_absorpt_correction_type numerical
_exptl_absorpt_process_details '(<i>SADABS</i>; Bruker, 2013)'
_exptl_crystal_colour orange
_exptl_crystal_density_diffrn 1.598
_exptl_crystal_density_method 'Not Measured'
_exptl_crystal_description column
_exptl_crystal_F_000 548
_exptl_crystal_size_max 0.270
_exptl_crystal_size_mid 0.110
_exptl_crystal_size_min 0.080
_refine_diff_density_max 0.942
_refine_diff_density_min -0.487
_refine_ls_extinction_method none
_refine_ls_goodness_of_fit_ref 1.087
_refine_ls_hydrogen_treatment constr
_refine_ls_matrix_type full
_refine_ls_number_parameters 272
_refine_ls_number_reflns 5870
_refine_ls_number_restraints 0
_refine_ls_restrained_S_all 1.087
_refine_ls_R_factor_all 0.0450
_refine_ls_R_factor_gt 0.0351
_refine_ls_shift/su_max 0.000
_refine_ls_shift/su_mean 0.000
_refine_ls_structure_factor_coef Fsqd
_refine_ls_weighting_details ' W=1/[\S^2^(FO^2^)+(0.0532P)^2^+0.0059P]  WHERE P=(FO^2^+2FC^2^)/3 '
_refine_ls_weighting_scheme calc
_refine_ls_wR_factor_gt 0.0912
_refine_ls_wR_factor_ref 0.0949
_reflns_number_gt 4807
_reflns_number_total 5870
_reflns_threshold_expression I>2\s(I)
_cod_data_source_file qm2104sup1.cif
_cod_data_source_block I
_cod_database_code 2311219

loop_
_symmetry_equiv_pos_site_id
_symmetry_equiv_pos_as_xyz
1 x,y,z
2 -x,-y,-z

loop_
_atom_site_aniso_label
_atom_site_aniso_U_11
_atom_site_aniso_U_22
_atom_site_aniso_U_33
_atom_site_aniso_U_12
_atom_site_aniso_U_13
_atom_site_aniso_U_23
Br1 0.02620(10) 0.03240(10) 0.03310(10) -0.00900(10) 0.00180(10) -0.00100(10)
S1 0.0374(3) 0.0343(3) 0.0186(3) -0.0109(2) 0.0009(2) -0.0075(2)
N1 0.0252(10) 0.0272(9) 0.0205(9) -0.0067(8) -0.0009(7) -0.0059(7)
N2 0.0317(11) 0.0306(10) 0.0216(9) -0.0085(8) 0.0009(8) -0.0043(7)
N3 0.0340(11) 0.0329(10) 0.0211(9) -0.0106(8) -0.0008(8) -0.0049(8)
N4 0.0347(11) 0.0322(10) 0.0237(9) -0.0165(9) -0.0011(8) -0.0027(8)
C1 0.0233(11) 0.0221(10) 0.0274(11) -0.0021(8) -0.0021(9) -0.0042(8)
C2 0.0233(11) 0.0263(11) 0.0252(11) -0.0055(9) -0.0013(9) -0.0069(8)
C3 0.0253(11) 0.0281(11) 0.0225(10) -0.0032(9) -0.0011(9) -0.0048(8)
C4 0.0207(10) 0.0230(10) 0.0283(11) -0.0018(8) 0.0015(9) -0.0021(8)
C5 0.0251(11) 0.0251(11) 0.0345(12) -0.0064(9) -0.0066(9) -0.0041(9)
C6 0.0253(11) 0.0288(11) 0.0258(11) -0.0029(9) -0.0035(9) -0.0055(9)
C7 0.0359(13) 0.0313(12) 0.0227(11) -0.0132(10) -0.0028(9) -0.0051(9)
C8 0.0260(11) 0.0271(11) 0.0227(10) -0.0060(9) -0.0056(8) -0.0047(8)
C9 0.0269(12) 0.0301(12) 0.0194(10) -0.0044(9) -0.0038(8) -0.0039(8)
C10 0.0243(11) 0.0236(10) 0.0194(10) -0.0058(8) 0.0012(8) -0.0043(8)
C11 0.0208(11) 0.0348(12) 0.0247(11) -0.0053(9) -0.0023(9) -0.0054(9)
C12 0.0295(12) 0.0401(13) 0.0243(11) -0.0118(10) -0.0020(9) -0.0087(10)
C13 0.0337(13) 0.0337(12) 0.0275(12) -0.0120(10) 0.0034(10) -0.0112(9)
C14 0.0260(12) 0.0258(12) 0.0378(13) -0.0025(9) 0.0009(10) -0.0059(9)
C15 0.0253(11) 0.0282(11) 0.0260(11) -0.0075(9) -0.0045(9) -0.0029(9)
C16 0.0384(13) 0.0280(11) 0.0214(10) -0.0098(10) -0.0034(9) 0.0000(9)
C17 0.0620(19) 0.0294(13) 0.0329(13) -0.0115(12) 0.0041(12) -0.0037(10)
C18 0.0389(13) 0.0281(11) 0.0216(10) -0.0115(10) -0.0057(9) -0.0004(9)
C19 0.0446(15) 0.0396(14) 0.0264(12) -0.0169(12) 0.0025(11) -0.0094(10)
C20 0.0468(16) 0.0459(15) 0.0293(13) -0.0221(13) 0.0086(11) -0.0063(11)
C21 0.0525(17) 0.0473(16) 0.0358(14) -0.0298(13) 0.0055(12) -0.0051(12)
C22 0.0535(17) 0.0340(13) 0.0296(13) -0.0224(12) 0.0020(11) -0.0033(10)
Br2 0.0409(2) 0.0393(2) 0.0399(2) -0.01980(10) 0.00170(10) -0.01170(10)
O1 0.0430(12) 0.0436(12) 0.0761(15) -0.0216(9) 0.0117(10) -0.0213(10)

loop_
_atom_site_type_symbol
_atom_site_label
_atom_site_fract_x
_atom_site_fract_y
_atom_site_fract_z
_atom_site_U_iso_or_equiv
_atom_site_thermal_displace_type
_atom_site_calc_flag
_atom_site_refinement_flags
_atom_site_occupancy
Br Br1 -0.67572(4) 0.25013(3) 0.47615(2) 0.03040(10) Uani d . 1.000
S S1 0.27834(11) 0.54280(7) 0.18810(2) 0.0295(2) Uani d . 1.000
N N1 0.0981(3) 0.6483(2) 0.28912(8) 0.0239(5) Uani d . 1.000
N N2 0.3783(4) 0.7847(2) 0.23756(8) 0.0277(6) Uani d . 1.000
N N3 0.5417(4) 0.7723(2) 0.18707(8) 0.0287(6) Uani d . 1.000
N N4 0.8686(4) 0.7361(2) 0.09224(8) 0.0289(6) Uani d . 1.000
C C1 -0.1818(4) 0.4718(2) 0.33067(10) 0.0244(6) Uani d . 1.000
C C2 -0.1555(4) 0.4784(2) 0.39151(10) 0.0246(6) Uani d . 1.000
C C3 -0.3043(4) 0.4146(2) 0.43439(10) 0.0254(6) Uani d . 1.000
C C4 -0.4804(4) 0.3437(2) 0.41671(10) 0.0245(6) Uani d . 1.000
C C5 -0.5136(4) 0.3367(2) 0.35703(10) 0.0276(7) Uani d . 1.000
C C6 -0.3638(4) 0.4001(2) 0.31457(10) 0.0266(6) Uani d . 1.000
C C7 0.0640(4) 0.4595(3) 0.23186(10) 0.0289(7) Uani d . 1.000
C C8 -0.0151(4) 0.5258(2) 0.28337(10) 0.0247(6) Uani d . 1.000
C C9 0.2610(4) 0.6731(2) 0.24143(9) 0.0253(7) Uani d . 1.000
C C10 0.0341(4) 0.7538(2) 0.33465(9) 0.0223(6) Uani d . 1.000
C C11 0.2053(4) 0.7667(3) 0.37362(10) 0.0265(7) Uani d . 1.000
C C12 0.1458(4) 0.8746(3) 0.41508(10) 0.0303(7) Uani d . 1.000
C C13 -0.0796(4) 0.9677(3) 0.41774(10) 0.0308(7) Uani d . 1.000
C C14 -0.2523(4) 0.9507(3) 0.37950(11) 0.0302(7) Uani d . 1.000
C C15 -0.1951(4) 0.8427(2) 0.33767(10) 0.0259(6) Uani d . 1.000
C C16 0.6559(5) 0.8811(3) 0.17393(10) 0.0288(7) Uani d . 1.000
C C17 0.6171(6) 1.0229(3) 0.20592(12) 0.0415(9) Uani d . 1.000
C C18 0.8431(5) 0.8590(3) 0.12317(10) 0.0287(7) Uani d . 1.000
C C19 1.0414(5) 0.7011(3) 0.04748(11) 0.0357(8) Uani d . 1.000
C C20 1.2093(5) 0.7923(3) 0.03072(11) 0.0395(8) Uani d . 1.000
C C21 1.1876(6) 0.9201(3) 0.06046(12) 0.0430(9) Uani d . 1.000
C C22 1.0058(5) 0.9543(3) 0.10605(11) 0.0374(8) Uani d . 1.000
Br Br2 0.27139(5) 0.28139(3) 0.09148(2) 0.03830(10) Uani d . 1.000
O O1 0.7203(4) 0.4762(2) 0.08156(10) 0.0527(8) Uani d . 1.000
H H2 -0.03430 0.52720 0.40350 0.0300 Uiso c RU 1.000
H H3 -0.28530 0.41960 0.47550 0.0310 Uiso c RU 1.000
H H4 0.77020 0.67170 0.09920 0.0350 Uiso d RU 1.000
H H5 -0.63730 0.28920 0.34550 0.0330 Uiso c RU 1.000
H H6 -0.38490 0.39500 0.27360 0.0320 Uiso c RU 1.000
H H7 0.00780 0.37530 0.22060 0.0350 Uiso c RU 1.000
H H11 0.36070 0.70280 0.37190 0.0320 Uiso c RU 1.000
H H12 0.26180 0.88460 0.44200 0.0360 Uiso c RU 1.000
H H13 -0.11680 1.04310 0.44560 0.0370 Uiso c RU 1.000
H H14 -0.40940 1.01290 0.38190 0.0360 Uiso c RU 1.000
H H15 -0.31250 0.83040 0.31150 0.0310 Uiso c RU 1.000
H H17A 0.48760 1.02160 0.23850 0.0620 Uiso c RU 1.000
H H17B 0.56860 1.10700 0.17790 0.0620 Uiso c RU 1.000
H H17C 0.76970 1.03220 0.22220 0.0620 Uiso c RU 1.000
H H19 1.04880 0.61340 0.02720 0.0430 Uiso c RU 1.000
H H20 1.33540 0.76760 -0.00030 0.0470 Uiso c RU 1.000
H H21 1.29900 0.98550 0.04950 0.0520 Uiso c RU 1.000
H H22 0.99180 1.04350 0.12580 0.0450 Uiso c RU 1.000
H H1A 0.59280 0.43750 0.08470 0.0630 Uiso d RU 1.000
H H1B 0.81640 0.42050 0.10420 0.0630 Uiso d RU 1.000

loop_
_atom_type_symbol
_atom_type_description
_atom_type_scat_dispersion_real
_atom_type_scat_dispersion_imag
_atom_type_scat_source
C C 0.0033 0.0016 ' International Tables Vol C Tables 4.2.6.8 and 6.1.1.4'
H H 0.0000 0.0000 ' International Tables Vol C Tables 4.2.6.8 and 6.1.1.4'
Br Br -0.2901 2.4595 ' International Tables Vol C Tables 4.2.6.8 and 6.1.1.4'
N N 0.0061 0.0033 ' International Tables Vol C Tables 4.2.6.8 and 6.1.1.4'
O O 0.0106 0.0060 ' International Tables Vol C Tables 4.2.6.8 and 6.1.1.4'
S S 0.1246 0.1234 ' International Tables Vol C Tables 4.2.6.8 and 6.1.1.4'

loop_
_geom_angle_atom_site_label_1
_geom_angle_atom_site_label_2
_geom_angle_atom_site_label_3
_geom_angle
_geom_angle_publ_flag
C7 S1 C9 90.19(11) no
H1A O1 H1B 104.00 no
C8 N1 C10 126.06(18) no
C9 N1 C10 119.83(17) no
C8 N1 C9 113.57(17) no
N3 N2 C9 108.59(17) no
N2 N3 C16 116.19(19) no
C18 N4 C19 123.9(2) no
C19 N4 H4 113.00 no
C18 N4 H4 123.00 no
C2 C1 C6 118.1(2) no
C6 C1 C8 118.7(2) no
C2 C1 C8 123.0(2) no
C1 C2 C3 120.8(2) no
C2 C3 C4 119.4(2) no
C3 C4 C5 121.4(2) no
Br1 C4 C5 119.76(16) no
Br1 C4 C3 118.87(17) no
C4 C5 C6 118.9(2) no
C1 C6 C5 121.5(2) no
S1 C7 C8 113.51(19) no
N1 C8 C7 111.7(2) no
N1 C8 C1 123.17(18) no
C1 C8 C7 124.91(19) no
N1 C9 N2 122.65(18) no
S1 C9 N2 126.31(16) no
S1 C9 N1 111.01(15) no
C11 C10 C15 121.3(2) no
N1 C10 C11 119.52(19) no
N1 C10 C15 119.14(19) no
C10 C11 C12 118.8(2) no
C11 C12 C13 120.8(2) no
C12 C13 C14 119.7(2) no
C13 C14 C15 120.1(2) no
C10 C15 C14 119.2(2) no
C17 C16 C18 118.8(2) no
N3 C16 C18 114.8(2) no
N3 C16 C17 126.3(2) no
N4 C18 C16 119.0(2) no
C16 C18 C22 124.0(2) no
N4 C18 C22 116.9(2) no
N4 C19 C20 120.2(2) no
C19 C20 C21 117.8(3) no
C20 C21 C22 120.7(3) no
C18 C22 C21 120.4(2) no
C3 C2 H2 120.00 no
C1 C2 H2 120.00 no
C2 C3 H3 120.00 no
C4 C3 H3 120.00 no
C6 C5 H5 121.00 no
C4 C5 H5 121.00 no
C5 C6 H6 119.00 no
C1 C6 H6 119.00 no
S1 C7 H7 123.00 no
C8 C7 H7 123.00 no
C10 C11 H11 121.00 no
C12 C11 H11 121.00 no
C13 C12 H12 120.00 no
C11 C12 H12 120.00 no
C12 C13 H13 120.00 no
C14 C13 H13 120.00 no
C15 C14 H14 120.00 no
C13 C14 H14 120.00 no
C10 C15 H15 120.00 no
C14 C15 H15 120.00 no
C16 C17 H17B 110.00 no
C16 C17 H17C 109.00 no
H17A C17 H17B 109.00 no
H17A C17 H17C 109.00 no
H17B C17 H17C 109.00 no
C16 C17 H17A 109.00 no
N4 C19 H19 120.00 no
C20 C19 H19 120.00 no
C21 C20 H20 121.00 no
C19 C20 H20 121.00 no
C20 C21 H21 120.00 no
C22 C21 H21 120.00 no
C18 C22 H22 120.00 no
C21 C22 H22 120.00 no

loop_
_geom_bond_atom_site_label_1
_geom_bond_atom_site_label_2
_geom_bond_distance
_geom_bond_publ_flag
Br1 C4 1.909(2) no
S1 C7 1.735(2) no
S1 C9 1.744(2) no
O1 H1A 0.8500 no
O1 H1B 0.8500 no
N1 C10 1.438(3) no
N1 C9 1.375(3) no
N1 C8 1.415(3) no
N2 C9 1.315(3) no
N2 N3 1.386(3) no
N3 C16 1.291(3) no
N4 C19 1.339(3) no
N4 C18 1.351(3) no
N4 H4 0.8800 no
C1 C2 1.402(3) no
C1 C8 1.471(3) no
C1 C6 1.401(3) no
C2 C3 1.387(3) no
C3 C4 1.382(3) no
C4 C5 1.385(3) no
C5 C6 1.383(3) no
C7 C8 1.349(3) no
C10 C11 1.386(3) no
C10 C15 1.379(3) no
C11 C12 1.386(4) no
C12 C13 1.379(3) no
C13 C14 1.391(3) no
C14 C15 1.393(3) no
C16 C18 1.471(4) no
C16 C17 1.508(4) no
C18 C22 1.391(4) no
C19 C20 1.384(4) no
C20 C21 1.378(4) no
C21 C22 1.381(4) no
C2 H2 0.9500 no
C3 H3 0.9500 no
C5 H5 0.9500 no
C6 H6 0.9500 no
C7 H7 0.9500 no
C11 H11 0.9500 no
C12 H12 0.9500 no
C13 H13 0.9500 no
C14 H14 0.9500 no
C15 H15 0.9500 no
C17 H17C 0.9800 no
C17 H17A 0.9800 no
C17 H17B 0.9800 no
C19 H19 0.9500 no
C20 H20 0.9500 no
C21 H21 0.9500 no
C22 H22 0.9500 no

loop_
_geom_hbond_atom_site_label_D
_geom_hbond_atom_site_label_H
_geom_hbond_atom_site_label_A
_geom_hbond_site_symmetry_A
_geom_hbond_distance_DH
_geom_hbond_distance_HA
_geom_hbond_distance_DA
_geom_hbond_angle_DHA
_geom_hbond_publ_flag
O1 H1A Br2 . 0.85 2.49 3.332(2) 170 yes
O1 H1B Br2 1_655 0.85 2.61 3.271(2) 135 yes
N4 H4 O1 . 0.88 1.95 2.715(3) 144 yes
C15 H15 N2 1_455 0.95 2.62 3.571(3) 177 yes
C17 H17A N2 . 0.98 2.38 2.798(4) 105 no
C17 H17B Br2 1_565 0.98 2.88 3.798(3) 156 yes
C19 H19 O1 . 0.95 2.59 3.006(3) 107 no
C20 H20 Br2 2_765 0.95 2.85 3.798(3) 175 yes
C21 H21 Br2 1_665 0.95 2.92 3.579(3) 127 yes
C11 H11 Cg3 1_655 0.95 2.93 3.789(3) 152 yes

loop_
_geom_torsion_atom_site_label_1
_geom_torsion_atom_site_label_2
_geom_torsion_atom_site_label_3
_geom_torsion_atom_site_label_4
_geom_torsion
_geom_torsion_publ_flag
C9 S1 C7 C8 -0.05(19) no
C7 S1 C9 N1 0.22(17) no
C7 S1 C9 N2 -177.7(2) no
C9 N1 C8 C1 175.39(19) no
C9 N1 C8 C7 0.3(3) no
C10 N1 C8 C1 -13.1(3) no
C10 N1 C8 C7 171.8(2) no
C8 N1 C9 S1 -0.3(2) no
C8 N1 C9 N2 177.7(2) no
C10 N1 C9 S1 -172.41(15) no
C10 N1 C9 N2 5.6(3) no
C8 N1 C10 C11 117.6(2) no
C8 N1 C10 C15 -63.9(3) no
C9 N1 C10 C11 -71.4(3) no
C9 N1 C10 C15 107.1(2) no
C9 N2 N3 C16 174.0(2) no
N3 N2 C9 S1 -7.0(3) no
N3 N2 C9 N1 175.30(19) no
N2 N3 C16 C17 -4.0(4) no
N2 N3 C16 C18 175.0(2) no
C19 N4 C18 C16 -176.2(2) no
C19 N4 C18 C22 1.1(4) no
C18 N4 C19 C20 0.6(4) no
C6 C1 C2 C3 0.5(3) no
C8 C1 C2 C3 -174.40(18) no
C2 C1 C6 C5 -0.3(3) no
C8 C1 C6 C5 174.87(18) no
C2 C1 C8 N1 -33.2(3) no
C2 C1 C8 C7 141.2(2) no
C6 C1 C8 N1 151.9(2) no
C6 C1 C8 C7 -33.7(3) no
C1 C2 C3 C4 0.0(3) no
C2 C3 C4 Br1 177.72(15) no
C2 C3 C4 C5 -0.9(3) no
Br1 C4 C5 C6 -177.46(15) no
C3 C4 C5 C6 1.1(3) no
C4 C5 C6 C1 -0.5(3) no
S1 C7 C8 N1 -0.1(2) no
S1 C7 C8 C1 -175.12(18) no
N1 C10 C11 C12 176.4(2) no
C15 C10 C11 C12 -2.0(3) no
N1 C10 C15 C14 -176.3(2) no
C11 C10 C15 C14 2.1(3) no
C10 C11 C12 C13 0.1(4) no
C11 C12 C13 C14 1.8(4) no
C12 C13 C14 C15 -1.7(4) no
C13 C14 C15 C10 -0.2(3) no
N3 C16 C18 N4 4.8(4) no
N3 C16 C18 C22 -172.3(2) no
C17 C16 C18 N4 -176.2(2) no
C17 C16 C18 C22 6.8(4) no
N4 C18 C22 C21 -1.7(4) no
C16 C18 C22 C21 175.4(3) no
N4 C19 C20 C21 -1.6(4) no
C19 C20 C21 C22 0.9(4) no
C20 C21 C22 C18 0.8(4) no
